data_4112258
loop_
_publ_author_name
'Shinji Nomura'
'Takahito Itoh'
'Hirofumi Nakasho'
'Takahiro Uno'
'Masataka Kubo'
'Kazuki Sada'
'Katsunari Inoue'
'Mikiji Miyata'

_publ_section_title
;
 Crystal Structures and Topochemical Polymerizations of
 7,7,8,8-Tetrakis(alkoxycarbonyl)quinodimethanes
;
_journal_name_full 'Journal of the American Chemical Society'
_journal_page_first 2035
_journal_page_last 2041
_journal_paper_doi 10.1021/ja0386086
_journal_volume 126
_journal_year 2004
_chemical_formula_moiety 'C10 H12 O4 '
_chemical_formula_sum 'C10 H12 O4'
_chemical_formula_weight 196.20
_space_group_IT_number 45
_symmetry_cell_setting orthorhombic
_symmetry_Int_Tables_number 45
_symmetry_space_group_name_Hall 'I 2 -2c'
_symmetry_space_group_name_H-M 'I b a 2'
_cell_angle_alpha 90
_cell_angle_beta 90
_cell_angle_gamma 90
_cell_formula_units_Z 8
_cell_length_a 13.483(2)
_cell_length_b 21.392(3)
_cell_length_c 6.8956(9)
_cell_measurement_reflns_used 3370
_cell_measurement_temperature 296.2
_cell_measurement_theta_max 67.8
_cell_measurement_theta_min 3.9
_cell_volume 1988.9(5)
_computing_cell_refinement PROCESS-AUTO
_computing_data_collection PROCESS-AUTO
_computing_data_reduction 'teXsan Ver. 1.10'
_computing_publication_material 'teXsan Ver. 1.10'
_computing_structure_refinement 'teXsan Ver. 1.10'
_computing_structure_solution SIR88
_diffrn_measured_fraction_theta_full 0.9662
_diffrn_measured_fraction_theta_max 0.9662
_diffrn_measurement_device_type 'Rigaku RAXIS-RAPID Imaging Plate'
_diffrn_measurement_method \w
_diffrn_radiation_type 'Cu K\a'
_diffrn_radiation_wavelength 1.5418
_diffrn_reflns_av_R_equivalents 0.054
_diffrn_reflns_limit_h_max 15
_diffrn_reflns_limit_h_min 0
_diffrn_reflns_limit_k_max 25
_diffrn_reflns_limit_k_min 0
_diffrn_reflns_limit_l_max 8
_diffrn_reflns_limit_l_min 0
_diffrn_reflns_number 7684
_diffrn_reflns_theta_full 68.18
_diffrn_reflns_theta_max 68.18
_exptl_absorpt_coefficient_mu 0.856
_exptl_absorpt_correction_T_max 0.937
_exptl_absorpt_correction_T_min 0.710
_exptl_absorpt_correction_type integration
_exptl_absorpt_process_details '(Higashi, 1999)'
_exptl_crystal_colour yellow
_exptl_crystal_density_diffrn 1.310
_exptl_crystal_description platelet
_exptl_crystal_size_max 0.300
_exptl_crystal_size_mid 0.150
_exptl_crystal_size_min 0.100
_refine_diff_density_max 0.45
_refine_diff_density_min -0.61
_refine_ls_extinction_method none
_refine_ls_goodness_of_fit_ref 1.561
_refine_ls_hydrogen_treatment noref
_refine_ls_number_parameters 127
_refine_ls_number_reflns 860
_refine_ls_R_factor_gt 0.0721
_refine_ls_shift/su_max 0.0002
_refine_ls_structure_factor_coef Fsqd
_refine_ls_weighting_details 'w = 1/[\s^2^(Fo^2^) + (0.06300(Max(Fo^2^,0) + 2Fc^2^)/3)^2^]'
_refine_ls_weighting_scheme calc
_refine_ls_wR_factor_ref 0.1558
_reflns_number_gt 832
_reflns_number_total 972
_reflns_threshold_expression F^2^>2.0\s(F^2^)
_cod_data_source_file ja0386086si20030919_041813.cif
_cod_data_source_block 1b
_cod_original_sg_symbol_H-M 'I b a 2 '
_cod_original_formula_sum 'C10 H12 O4 '
_cod_database_code 4112258

loop_
_symmetry_equiv_pos_as_xyz
x,y,z
-x,-y,z
-x,y,1/2+z
x,-y,1/2+z
1/2+x,1/2+y,1/2+z
1/2-x,1/2-y,1/2+z
1/2-x,1/2+y,z
1/2+x,1/2-y,z

loop_
_atom_site_label
_atom_site_type_symbol
_atom_site_fract_x
_atom_site_fract_y
_atom_site_fract_z
_atom_site_U_iso_or_equiv
_atom_site_adp_type
_atom_site_occupancy
_atom_site_calc_flag
O(1) O 0.1925(3) 0.1613(1) 0.215(3) 0.0661(9) Uani 1.00 d
O(2) O 0.1715(2) 0.1519(1) -0.105(3) 0.0501(6) Uani 1.00 d
O(3) O 0.3587(1) 0.0688(1) 0.066(3) 0.0564(6) Uani 1.00 d
O(4) O 0.2941(1) -0.02737(9) 0.079(3) 0.0499(6) Uani 1.00 d
C(1) C 0.1851(2) 0.0597(1) 0.074(3) 0.0337(6) Uani 1.00 d
C(2) C 0.0967(2) 0.0294(1) 0.076(3) 0.0319(6) Uani 1.00 d
C(3) C 0.0051(2) 0.0645(1) 0.077(3) 0.0358(6) Uani 1.00 d
C(4) C 0.0850(2) -0.0383(1) 0.078(3) 0.0345(6) Uani 1.00 d
C(5) C 0.1849(2) 0.1300(1) 0.073(3) 0.0386(6) Uani 1.00 d
C(6) C 0.1673(3) 0.2196(2) -0.130(3) 0.068(1) Uani 1.00 d
C(7) C 0.1014(4) 0.2331(2) -0.295(3) 0.087(2) Uani 1.00 d
C(8) C 0.2878(2) 0.0346(1) 0.074(3) 0.0383(6) Uani 1.00 d
C(9) C 0.3942(2) -0.0535(1) 0.072(3) 0.0490(8) Uani 1.00 d
C(10) C 0.3829(3) -0.1228(2) 0.076(3) 0.0658(10) Uani 1.00 d
H(1) H 0.0095 0.1140 0.0827 0.0757 Uiso 1.00 calc
H(2) H 0.1475 -0.0691 0.0790 0.0757 Uiso 1.00 calc
H(3) H 0.2313 0.2363 -0.1444 0.0807 Uiso 1.00 calc
H(4) H 0.1389 0.2383 -0.0104 0.0807 Uiso 1.00 calc
H(5) H 0.1308 0.2134 -0.4052 0.1019 Uiso 1.00 calc
H(6) H 0.0982 0.2763 -0.3134 0.1019 Uiso 1.00 calc
H(7) H 0.0385 0.2159 -0.2710 0.1019 Uiso 1.00 calc
H(8) H 0.4304 -0.0385 -0.0838 0.0757 Uiso 1.00 calc
H(9) H 0.4267 -0.0389 0.1921 0.0757 Uiso 1.00 calc
H(10) H 0.4425 -0.1487 0.0723 0.0757 Uiso 1.00 calc
H(11) H 0.3397 -0.1355 0.2124 0.0757 Uiso 1.00 calc
H(12) H 0.3411 -0.1360 -0.0529 0.0757 Uiso 1.00 calc

loop_
_atom_site_aniso_label
_atom_site_aniso_U_11
_atom_site_aniso_U_22
_atom_site_aniso_U_33
_atom_site_aniso_U_12
_atom_site_aniso_U_13
_atom_site_aniso_U_23
O(1) 0.092(2) 0.044(1) 0.062(2) -0.010(1) -0.014(2) -0.013(1)
O(2) 0.065(1) 0.029(1) 0.056(1) -0.005(1) -0.002(1) 0.003(1)
O(3) 0.0346(9) 0.046(1) 0.089(2) -0.0101(8) -0.002(2) 0.004(2)
O(4) 0.0276(8) 0.0382(8) 0.084(2) 0.0019(7) -0.001(2) -0.002(2)
C(1) 0.034(1) 0.030(1) 0.037(1) -0.0019(8) 0.000(2) -0.001(2)
C(2) 0.033(1) 0.031(1) 0.032(1) -0.0020(7) -0.002(2) 0.000(2)
C(3) 0.034(1) 0.026(1) 0.047(2) -0.0028(9) -0.002(2) -0.003(2)
C(4) 0.032(1) 0.031(1) 0.041(2) -0.0007(9) -0.001(2) 0.003(2)
C(5) 0.031(1) 0.031(1) 0.053(1) -0.0059(10) 0.000(2) 0.001(1)
C(6) 0.085(3) 0.028(1) 0.093(3) -0.009(2) -0.012(2) 0.011(2)
C(7) 0.105(4) 0.049(2) 0.106(4) -0.009(2) -0.040(3) 0.020(3)
C(8) 0.032(1) 0.039(1) 0.044(2) -0.0045(8) 0.002(2) -0.001(2)
C(9) 0.028(1) 0.049(1) 0.070(2) 0.0068(10) -0.002(2) -0.001(3)
C(10) 0.053(2) 0.048(1) 0.097(3) 0.016(1) -0.005(3) -0.007(3)

loop_
_atom_type_symbol
_atom_type_description
_atom_type_scat_dispersion_real
_atom_type_scat_dispersion_imag
_atom_type_scat_source
C C 0.018 0.009
;International Tables for Crystallography
(1992, Vol. C, Tables 4.2.6.8 and 6.1.1.1)
;
H H 0.000 0.000
;International Tables for Crystallography
(1992, Vol. C, Table 6.1.1.2)
;
O O 0.049 0.032
;International Tables for Crystallography
(1992, Vol. C, Tables 4.2.6.8 and 6.1.1.1)
;

loop_
_geom_angle_atom_site_label_1
_geom_angle_atom_site_label_2
_geom_angle_atom_site_label_3
_geom_angle
_geom_angle_site_symmetry_2
_geom_angle_site_symmetry_3
_geom_angle_publ_flag
C(5) O(2) C(6) 117.5(4) 1_555 1_555 yes
C(8) O(4) C(9) 116.1(3) 1_555 1_555 yes
C(2) C(1) C(5) 118.5(3) 1_555 1_555 yes
C(2) C(1) C(8) 130.3(3) 1_555 1_555 yes
C(5) C(1) C(8) 111.2(3) 1_555 1_555 yes
C(1) C(2) C(3) 120.1(3) 1_555 1_555 yes
C(1) C(2) C(4) 124.8(3) 1_555 1_555 yes
C(3) C(2) C(4) 115.1(3) 1_555 1_555 yes
C(2) C(3) C(4) 123.9(3) 1_555 2_555 yes
C(2) C(3) H(1) 118.1 1_555 1_555 no
C(4) C(3) H(1) 117.9 2_555 1_555 no
C(2) C(4) C(3) 121.0(3) 1_555 2_555 yes
C(2) C(4) H(2) 121.8 1_555 1_555 no
C(3) C(4) H(2) 117.2 2_555 1_555 no
O(1) C(5) O(2) 125.1(3) 1_555 1_555 yes
O(1) C(5) C(1) 124.0(6) 1_555 1_555 yes
O(2) C(5) C(1) 110.8(5) 1_555 1_555 yes
O(2) C(6) C(7) 107.9(4) 1_555 1_555 yes
O(2) C(6) H(3) 110.8 1_555 1_555 no
O(2) C(6) H(4) 108.7 1_555 1_555 no
C(7) C(6) H(3) 113.3 1_555 1_555 no
C(7) C(6) H(4) 109.2 1_555 1_555 no
H(3) C(6) H(4) 106.9 1_555 1_555 no
C(6) C(7) H(5) 106.2 1_555 1_555 no
C(6) C(7) H(6) 109.2 1_555 1_555 no
C(6) C(7) H(7) 109.5 1_555 1_555 no
H(5) C(7) H(6) 110.1 1_555 1_555 no
H(5) C(7) H(7) 109.8 1_555 1_555 no
H(6) C(7) H(7) 111.8 1_555 1_555 no
O(3) C(8) O(4) 123.8(3) 1_555 1_555 yes
O(3) C(8) C(1) 121.4(3) 1_555 1_555 yes
O(4) C(8) C(1) 114.8(3) 1_555 1_555 yes
O(4) C(9) C(10) 106.6(3) 1_555 1_555 yes
O(4) C(9) H(8) 107.1 1_555 1_555 no
O(4) C(9) H(9) 105.4 1_555 1_555 no
C(10) C(9) H(8) 108.5 1_555 1_555 no
C(10) C(9) H(9) 110.1 1_555 1_555 no
H(8) C(9) H(9) 118.6 1_555 1_555 no
C(9) C(10) H(10) 118.7 1_555 1_555 no
C(9) C(10) H(11) 107.8 1_555 1_555 no
C(9) C(10) H(12) 107.2 1_555 1_555 no
H(10) C(10) H(11) 108.0 1_555 1_555 no
H(10) C(10) H(12) 104.7 1_555 1_555 no
H(11) C(10) H(12) 110.3 1_555 1_555 no

loop_
_geom_bond_atom_site_label_1
_geom_bond_atom_site_label_2
_geom_bond_distance
_geom_bond_site_symmetry_2
_geom_bond_publ_flag
O(1) C(5) 1.191(7) . yes
O(2) C(5) 1.330(7) . yes
O(2) C(6) 1.458(5) . yes
O(3) C(8) 1.205(4) . yes
O(4) C(8) 1.329(4) . yes
O(4) C(9) 1.462(4) . yes
C(1) C(2) 1.357(4) . yes
C(1) C(5) 1.504(4) . yes
C(1) C(8) 1.485(4) . yes
C(2) C(3) 1.446(4) . yes
C(2) C(4) 1.457(4) . yes
C(3) C(4) 1.338(4) 2_555 yes
C(3) H(1) 1.060 . no
C(4) H(2) 1.069 . no
C(6) C(7) 1.473(9) . yes
C(6) H(3) 0.939 . no
C(6) H(4) 0.991 . no
C(7) H(5) 0.957 . no
C(7) H(6) 0.935 . no
C(7) H(7) 0.938 . no
C(9) C(10) 1.491(6) . yes
C(9) H(8) 1.224 . no
C(9) H(9) 0.985 . no
C(10) H(10) 0.976 . no
C(10) H(11) 1.137 . no
C(10) H(12) 1.092 . no
